data_4341916
loop_
_publ_author_name
'Chang, Mu-Chieh'
'Roewen, Peter'
'Travieso-Puente, Raquel'
'Lutz, Martin'
'Otten, Edwin'

_publ_section_title
;
 Formazanate Ligands as Structurally Versatile, Redox-Active Analogues of
 \b-Diketiminates in Zinc Chemistry.
;
_journal_issue 1
_journal_name_full 'Inorganic chemistry'
_journal_page_first 379
_journal_page_last 388
_journal_paper_doi 10.1021/ic5025873
_journal_volume 54
_journal_year 2015
_chemical_formula_sum 'C40 H39 N9 Zn'
_chemical_formula_weight 711.17
_chemical_name_systematic
; 
 ? 
;
_space_group_IT_number 14
_symmetry_cell_setting monoclinic
_symmetry_space_group_name_Hall '-P 2ybc'
_symmetry_space_group_name_H-M 'P 1 21/c 1'
_atom_sites_solution_hydrogens geom
_atom_sites_solution_primary direct
_atom_sites_solution_secondary difmap
_audit_creation_method SHELXL-97
_cell_angle_alpha 90.00
_cell_angle_beta 104.010(8)
_cell_angle_gamma 90.00
_cell_formula_units_Z 4
_cell_length_a 15.070(4)
_cell_length_b 12.864(3)
_cell_length_c 19.235(5)
_cell_measurement_temperature 100(2)
_cell_volume 3618.0(16)
_computing_structure_refinement 'SHELXL-97 (Sheldrick, 2008)'
_computing_structure_solution 'SHELXS-97 (Sheldrick, 2008)'
_diffrn_ambient_temperature 100(2)
_diffrn_measured_fraction_theta_full 0.997
_diffrn_measured_fraction_theta_max 0.997
_diffrn_radiation_monochromator graphite
_diffrn_radiation_source 'fine-focus sealed tube'
_diffrn_radiation_type MoK\a
_diffrn_radiation_wavelength 0.71073
_diffrn_reflns_av_R_equivalents 0.0723
_diffrn_reflns_av_sigmaI/netI 0.0321
_diffrn_reflns_limit_h_max 19
_diffrn_reflns_limit_h_min -19
_diffrn_reflns_limit_k_max 16
_diffrn_reflns_limit_k_min -16
_diffrn_reflns_limit_l_max 25
_diffrn_reflns_limit_l_min -25
_diffrn_reflns_number 99698
_diffrn_reflns_theta_full 27.94
_diffrn_reflns_theta_max 27.94
_diffrn_reflns_theta_min 2.11
_exptl_absorpt_coefficient_mu 0.721
_exptl_absorpt_correction_T_max 0.9513
_exptl_absorpt_correction_T_min 0.8752
_exptl_absorpt_correction_type multi-scan
_exptl_absorpt_process_details SADABS
_exptl_crystal_colour violet
_exptl_crystal_density_diffrn 1.306
_exptl_crystal_density_method 'not measured'
_exptl_crystal_description block
_exptl_crystal_F_000 1488
_exptl_crystal_size_max 0.19
_exptl_crystal_size_mid 0.16
_exptl_crystal_size_min 0.07
_refine_diff_density_max 0.362
_refine_diff_density_min -0.381
_refine_diff_density_rms 0.066
_refine_ls_extinction_method none
_refine_ls_goodness_of_fit_ref 1.038
_refine_ls_hydrogen_treatment constr
_refine_ls_matrix_type full
_refine_ls_number_parameters 458
_refine_ls_number_reflns 8651
_refine_ls_number_restraints 0
_refine_ls_restrained_S_all 1.038
_refine_ls_R_factor_all 0.0467
_refine_ls_R_factor_gt 0.0339
_refine_ls_shift/su_max 0.001
_refine_ls_shift/su_mean 0.000
_refine_ls_structure_factor_coef Fsqd
_refine_ls_weighting_details 'calc w=1/[\s^2^(Fo^2^)+(0.0375P)^2^+2.0127P] where P=(Fo^2^+2Fc^2^)/3'
_refine_ls_weighting_scheme calc
_refine_ls_wR_factor_gt 0.0799
_refine_ls_wR_factor_ref 0.0869
_reflns_number_gt 7215
_reflns_number_total 8651
_reflns_threshold_expression >2sigma(I)
_cod_data_source_file ic5025873_si_005.cif
_cod_data_source_block mo_molan022c_0m
_cod_depositor_comments 'Adding full bibliography for 4341915--4341919.cif.'
_cod_original_cell_volume 3618.2(15)
_cod_original_sg_symbol_H-M P21/c
_cod_database_code 4341916

loop_
_symmetry_equiv_pos_as_xyz
'x, y, z'
'-x, y+1/2, -z+1/2'
'-x, -y, -z'
'x, -y-1/2, z-1/2'

loop_
_atom_site_label
_atom_site_type_symbol
_atom_site_fract_x
_atom_site_fract_y
_atom_site_fract_z
_atom_site_U_iso_or_equiv
_atom_site_adp_type
_atom_site_occupancy
_atom_site_symmetry_multiplicity
_atom_site_calc_flag
_atom_site_refinement_flags
Zn1 Zn 0.244545(12) 0.221241(13) 0.007413(9) 0.01982(6) Uani 1 1 d .
N11 N 0.24027(9) 0.09468(10) -0.05259(7) 0.0215(3) Uani 1 1 d .
N21 N 0.30532(9) 0.08701(10) -0.08677(7) 0.0225(3) Uani 1 1 d .
N31 N 0.36201(9) 0.24387(10) -0.03025(7) 0.0210(3) Uani 1 1 d .
N41 N 0.41196(9) 0.32451(11) -0.02848(7) 0.0239(3) Uani 1 1 d .
N51 N 0.48667(11) 0.16568(13) -0.15244(8) 0.0375(4) Uani 1 1 d .
N12 N 0.24052(9) 0.23097(10) 0.10803(7) 0.0211(3) Uani 1 1 d .
N22 N 0.22575(9) 0.31754(10) 0.13861(7) 0.0215(3) Uani 1 1 d .
N32 N 0.16632(9) 0.42055(10) 0.02980(7) 0.0214(3) Uani 1 1 d .
N42 N 0.17514(9) 0.35139(10) -0.01765(7) 0.0203(3) Uani 1 1 d .
C11 C 0.18770(11) 0.00167(12) -0.05309(8) 0.0209(3) Uani 1 1 d .
C21 C 0.09216(11) 0.01069(12) -0.07132(8) 0.0228(3) Uani 1 1 d .
C31 C 0.03999(11) -0.07812(13) -0.07013(8) 0.0256(3) Uani 1 1 d .
H31 H -0.0248 -0.0725 -0.0824 0.031 Uiso 1 1 calc R
C41 C 0.07950(12) -0.17470(13) -0.05156(9) 0.0278(3) Uani 1 1 d .
C51 C 0.17453(12) -0.18056(13) -0.03197(9) 0.0291(4) Uani 1 1 d .
H51 H 0.2025 -0.2460 -0.0182 0.035 Uiso 1 1 calc R
C61 C 0.23013(12) -0.09435(13) -0.03182(9) 0.0262(3) Uani 1 1 d .
C71 C 0.04496(12) 0.11222(14) -0.09517(10) 0.0317(4) Uani 1 1 d .
H71A H -0.0214 0.1025 -0.1051 0.048 Uiso 1 1 calc R
H71B H 0.0616 0.1361 -0.1387 0.048 Uiso 1 1 calc R
H71C H 0.0640 0.1642 -0.0572 0.048 Uiso 1 1 calc R
C81 C 0.33276(13) -0.10583(15) -0.00706(12) 0.0391(4) Uani 1 1 d .
H81A H 0.3475 -0.1723 0.0179 0.059 Uiso 1 1 calc R
H81B H 0.3577 -0.0488 0.0256 0.059 Uiso 1 1 calc R
H81C H 0.3596 -0.1038 -0.0486 0.059 Uiso 1 1 calc R
C91 C 0.02102(14) -0.27007(14) -0.05374(12) 0.0386(4) Uani 1 1 d .
H91A H 0.0268 -0.2958 -0.0049 0.058 Uiso 1 1 calc R
H91B H 0.0412 -0.3240 -0.0824 0.058 Uiso 1 1 calc R
H91C H -0.0430 -0.2525 -0.0753 0.058 Uiso 1 1 calc R
C101 C 0.36371(11) 0.16691(12) -0.07972(8) 0.0225(3) Uani 1 1 d .
C111 C 0.43170(11) 0.16534(13) -0.12044(9) 0.0257(3) Uani 1 1 d .
C121 C 0.41210(11) 0.38862(13) 0.03252(8) 0.0231(3) Uani 1 1 d .
C131 C 0.38849(11) 0.49359(13) 0.02037(9) 0.0255(3) Uani 1 1 d .
C141 C 0.39164(12) 0.55687(14) 0.07957(10) 0.0308(4) Uani 1 1 d .
H141 H 0.3748 0.6279 0.0721 0.037 Uiso 1 1 calc R
C151 C 0.41869(13) 0.51920(16) 0.14948(9) 0.0336(4) Uani 1 1 d .
C161 C 0.44419(12) 0.41591(15) 0.15946(9) 0.0321(4) Uani 1 1 d .
H161 H 0.4635 0.3900 0.2070 0.039 Uiso 1 1 calc R
C171 C 0.44264(11) 0.34825(14) 0.10230(9) 0.0267(3) Uani 1 1 d .
C181 C 0.35827(13) 0.53626(14) -0.05448(9) 0.0314(4) Uani 1 1 d .
H18A H 0.3507 0.6118 -0.0524 0.047 Uiso 1 1 calc R
H18B H 0.2999 0.5045 -0.0788 0.047 Uiso 1 1 calc R
H18C H 0.4045 0.5203 -0.0810 0.047 Uiso 1 1 calc R
C191 C 0.42041(15) 0.59063(18) 0.21214(11) 0.0458(5) Uani 1 1 d .
H19A H 0.4495 0.5550 0.2569 0.069 Uiso 1 1 calc R
H19B H 0.3577 0.6097 0.2129 0.069 Uiso 1 1 calc R
H19C H 0.4551 0.6535 0.2073 0.069 Uiso 1 1 calc R
C201 C 0.48120(13) 0.23976(15) 0.11693(10) 0.0339(4) Uani 1 1 d .
H20A H 0.5219 0.2370 0.1651 0.051 Uiso 1 1 calc R
H20B H 0.5157 0.2218 0.0815 0.051 Uiso 1 1 calc R
H20C H 0.4310 0.1902 0.1137 0.051 Uiso 1 1 calc R
C12 C 0.26960(11) 0.14861(13) 0.15789(8) 0.0222(3) Uani 1 1 d .
C22 C 0.31838(12) 0.16838(13) 0.22813(9) 0.0267(3) Uani 1 1 d .
H22 H 0.3315 0.2378 0.2442 0.032 Uiso 1 1 calc R
C32 C 0.34732(13) 0.08614(15) 0.27396(9) 0.0341(4) Uani 1 1 d .
H32 H 0.3806 0.0991 0.3218 0.041 Uiso 1 1 calc R
C42 C 0.32817(14) -0.01558(15) 0.25067(10) 0.0374(4) Uani 1 1 d .
H42 H 0.3474 -0.0718 0.2828 0.045 Uiso 1 1 calc R
C52 C 0.28126(15) -0.03494(15) 0.18091(10) 0.0379(4) Uani 1 1 d .
H52 H 0.2693 -0.1045 0.1648 0.045 Uiso 1 1 calc R
C62 C 0.25137(13) 0.04742(14) 0.13417(9) 0.0307(4) Uani 1 1 d .
H62 H 0.2186 0.0343 0.0862 0.037 Uiso 1 1 calc R
C72 C 0.19629(11) 0.40423(12) 0.10104(8) 0.0214(3) Uani 1 1 d .
C82 C 0.18804(11) 0.49662(13) 0.14598(8) 0.0244(3) Uani 1 1 d .
C92 C 0.16677(13) 0.59397(13) 0.11467(9) 0.0291(4) Uani 1 1 d .
H92 H 0.1594 0.6017 0.0645 0.035 Uiso 1 1 calc R
C102 C 0.15618(14) 0.67963(14) 0.15548(10) 0.0335(4) Uani 1 1 d .
H102 H 0.1411 0.7450 0.1326 0.040 Uiso 1 1 calc R
C112 C 0.16718(14) 0.67209(14) 0.22932(10) 0.0341(4) Uani 1 1 d .
C122 C 0.19142(14) 0.57523(15) 0.26079(9) 0.0361(4) Uani 1 1 d .
H122 H 0.2010 0.5682 0.3112 0.043 Uiso 1 1 calc R
C132 C 0.20180(13) 0.48925(14) 0.22035(9) 0.0311(4) Uani 1 1 d .
H132 H 0.2185 0.4244 0.2434 0.037 Uiso 1 1 calc R
C142 C 0.15144(19) 0.76452(16) 0.27348(12) 0.0496(6) Uani 1 1 d .
H14A H 0.1520 0.8285 0.2459 0.074 Uiso 1 1 calc R
H14B H 0.2000 0.7676 0.3177 0.074 Uiso 1 1 calc R
H14C H 0.0921 0.7574 0.2854 0.074 Uiso 1 1 calc R
C152 C 0.13341(11) 0.38193(12) -0.08944(8) 0.0211(3) Uani 1 1 d .
C162 C 0.07158(12) 0.46331(14) -0.10499(9) 0.0300(4) Uani 1 1 d .
H162 H 0.0547 0.5002 -0.0674 0.036 Uiso 1 1 calc R
C172 C 0.03451(14) 0.49057(16) -0.17586(10) 0.0386(4) Uani 1 1 d .
H172 H -0.0066 0.5476 -0.1866 0.046 Uiso 1 1 calc R
C182 C 0.05678(14) 0.43563(16) -0.23104(9) 0.0368(4) Uani 1 1 d .
H182 H 0.0306 0.4545 -0.2794 0.044 Uiso 1 1 calc R
C192 C 0.11673(13) 0.35386(16) -0.21595(9) 0.0330(4) Uani 1 1 d .
H192 H 0.1316 0.3157 -0.2539 0.040 Uiso 1 1 calc R
C202 C 0.15580(12) 0.32685(14) -0.14519(9) 0.0276(3) Uani 1 1 d .
H202 H 0.1979 0.2707 -0.1348 0.033 Uiso 1 1 calc R

loop_
_atom_site_aniso_label
_atom_site_aniso_U_11
_atom_site_aniso_U_22
_atom_site_aniso_U_33
_atom_site_aniso_U_23
_atom_site_aniso_U_13
_atom_site_aniso_U_12
Zn1 0.02406(10) 0.01903(10) 0.01644(9) -0.00114(7) 0.00504(7) 0.00088(7)
N11 0.0238(7) 0.0213(6) 0.0190(6) -0.0016(5) 0.0046(5) -0.0002(5)
N21 0.0254(7) 0.0232(7) 0.0188(6) -0.0005(5) 0.0050(5) 0.0016(5)
N31 0.0216(6) 0.0237(6) 0.0167(6) 0.0002(5) 0.0030(5) -0.0002(5)
N41 0.0270(7) 0.0246(7) 0.0203(6) -0.0005(5) 0.0059(5) -0.0032(6)
N51 0.0388(9) 0.0451(10) 0.0324(8) -0.0016(7) 0.0159(7) 0.0012(7)
N12 0.0240(6) 0.0213(7) 0.0179(6) 0.0000(5) 0.0050(5) 0.0004(5)
N22 0.0238(7) 0.0214(6) 0.0194(6) -0.0015(5) 0.0054(5) -0.0002(5)
N32 0.0243(7) 0.0216(6) 0.0182(6) -0.0016(5) 0.0052(5) -0.0012(5)
N42 0.0235(6) 0.0200(6) 0.0172(6) -0.0009(5) 0.0045(5) -0.0016(5)
C11 0.0264(8) 0.0197(7) 0.0159(7) -0.0032(6) 0.0037(6) -0.0011(6)
C21 0.0268(8) 0.0230(8) 0.0178(7) -0.0019(6) 0.0036(6) 0.0012(6)
C31 0.0248(8) 0.0289(8) 0.0221(8) -0.0017(6) 0.0040(6) -0.0020(7)
C41 0.0344(9) 0.0243(8) 0.0246(8) -0.0013(7) 0.0069(7) -0.0042(7)
C51 0.0354(9) 0.0208(8) 0.0306(9) 0.0026(7) 0.0071(7) 0.0038(7)
C61 0.0291(8) 0.0242(8) 0.0251(8) 0.0001(6) 0.0064(7) 0.0023(7)
C71 0.0271(9) 0.0257(9) 0.0399(10) 0.0020(7) 0.0036(7) 0.0016(7)
C81 0.0306(9) 0.0306(10) 0.0534(12) 0.0087(9) 0.0050(9) 0.0063(8)
C91 0.0421(11) 0.0252(9) 0.0481(11) 0.0000(8) 0.0101(9) -0.0062(8)
C101 0.0255(8) 0.0242(8) 0.0181(7) -0.0013(6) 0.0060(6) 0.0013(6)
C111 0.0283(8) 0.0269(8) 0.0216(7) -0.0005(6) 0.0054(7) 0.0010(7)
C121 0.0233(8) 0.0263(8) 0.0200(7) -0.0031(6) 0.0058(6) -0.0068(6)
C131 0.0264(8) 0.0262(8) 0.0246(8) -0.0020(6) 0.0075(6) -0.0068(7)
C141 0.0318(9) 0.0279(9) 0.0342(9) -0.0080(7) 0.0109(7) -0.0084(7)
C151 0.0326(9) 0.0431(11) 0.0272(9) -0.0138(8) 0.0112(7) -0.0159(8)
C161 0.0322(9) 0.0447(11) 0.0194(8) -0.0027(7) 0.0061(7) -0.0136(8)
C171 0.0257(8) 0.0329(9) 0.0214(8) 0.0015(7) 0.0055(6) -0.0082(7)
C181 0.0371(10) 0.0263(9) 0.0295(9) 0.0013(7) 0.0058(7) -0.0043(7)
C191 0.0485(12) 0.0570(13) 0.0354(10) -0.0241(10) 0.0171(9) -0.0185(10)
C201 0.0344(9) 0.0379(10) 0.0277(9) 0.0075(7) 0.0040(7) -0.0029(8)
C12 0.0241(8) 0.0243(8) 0.0191(7) 0.0028(6) 0.0068(6) 0.0019(6)
C22 0.0294(8) 0.0273(8) 0.0222(8) 0.0001(7) 0.0042(6) 0.0004(7)
C32 0.0372(10) 0.0389(10) 0.0229(8) 0.0059(7) 0.0011(7) 0.0040(8)
C42 0.0487(11) 0.0311(10) 0.0307(9) 0.0122(8) 0.0059(8) 0.0074(8)
C52 0.0559(12) 0.0238(9) 0.0329(9) 0.0041(7) 0.0087(9) 0.0005(8)
C62 0.0425(10) 0.0278(9) 0.0206(8) 0.0007(7) 0.0054(7) -0.0006(8)
C72 0.0245(8) 0.0221(8) 0.0180(7) -0.0005(6) 0.0058(6) 0.0002(6)
C82 0.0292(8) 0.0236(8) 0.0207(7) -0.0023(6) 0.0067(6) -0.0003(6)
C92 0.0397(10) 0.0259(8) 0.0219(8) -0.0001(6) 0.0078(7) 0.0027(7)
C102 0.0477(11) 0.0232(8) 0.0296(9) 0.0002(7) 0.0096(8) 0.0043(8)
C112 0.0476(11) 0.0280(9) 0.0295(9) -0.0068(7) 0.0148(8) 0.0009(8)
C122 0.0547(12) 0.0342(10) 0.0218(8) -0.0034(7) 0.0139(8) -0.0004(9)
C132 0.0460(10) 0.0253(8) 0.0230(8) 0.0007(7) 0.0102(7) 0.0027(8)
C142 0.0803(17) 0.0331(11) 0.0404(11) -0.0110(9) 0.0246(11) 0.0023(11)
C152 0.0235(7) 0.0207(7) 0.0181(7) 0.0016(6) 0.0027(6) -0.0052(6)
C162 0.0351(9) 0.0277(9) 0.0248(8) -0.0014(7) 0.0027(7) 0.0048(7)
C172 0.0444(11) 0.0355(10) 0.0302(9) 0.0060(8) -0.0019(8) 0.0105(9)
C182 0.0418(10) 0.0447(11) 0.0194(8) 0.0075(8) -0.0011(7) -0.0024(9)
C192 0.0358(10) 0.0435(10) 0.0197(8) -0.0005(7) 0.0070(7) -0.0025(8)
C202 0.0299(9) 0.0319(9) 0.0207(8) 0.0005(7) 0.0056(6) 0.0016(7)

loop_
_atom_type_symbol
_atom_type_description
_atom_type_scat_dispersion_real
_atom_type_scat_dispersion_imag
_atom_type_scat_source
C C 0.0033 0.0016 'International Tables Vol C Tables 4.2.6.8 and 6.1.1.4'
H H 0.0000 0.0000 'International Tables Vol C Tables 4.2.6.8 and 6.1.1.4'
N N 0.0061 0.0033 'International Tables Vol C Tables 4.2.6.8 and 6.1.1.4'
Zn Zn 0.2839 1.4301 'International Tables Vol C Tables 4.2.6.8 and 6.1.1.4'

loop_
_geom_angle_atom_site_label_1
_geom_angle_atom_site_label_2
_geom_angle_atom_site_label_3
_geom_angle
N12 Zn1 N42 92.63(5)
N12 Zn1 N11 128.52(5)
N42 Zn1 N11 127.81(5)
N12 Zn1 N31 124.50(5)
N42 Zn1 N31 103.94(5)
N11 Zn1 N31 79.86(5)
N21 N11 C11 114.41(12)
N21 N11 Zn1 115.48(10)
C11 N11 Zn1 128.88(10)
N11 N21 C101 116.42(13)
N41 N31 C101 119.50(13)
N41 N31 Zn1 130.35(11)
C101 N31 Zn1 107.37(10)
N31 N41 C121 111.89(13)
N22 N12 C12 112.93(13)
N22 N12 Zn1 123.44(10)
C12 N12 Zn1 122.72(10)
N12 N22 C72 122.43(13)
N42 N32 C72 122.55(13)
N32 N42 C152 113.19(13)
N32 N42 Zn1 123.11(10)
C152 N42 Zn1 123.64(10)
C21 C11 C61 120.86(15)
C21 C11 N11 117.71(14)
C61 C11 N11 121.32(14)
C31 C21 C11 118.60(15)
C31 C21 C71 119.39(15)
C11 C21 C71 121.95(15)
C41 C31 C21 122.09(15)
C31 C41 C51 117.89(15)
C31 C41 C91 120.74(16)
C51 C41 C91 121.37(16)
C61 C51 C41 122.53(16)
C51 C61 C11 117.98(15)
C51 C61 C81 119.55(15)
C11 C61 C81 122.44(15)
N21 C101 N31 120.01(14)
N21 C101 C111 118.26(14)
N31 C101 C111 121.55(14)
N51 C111 C101 178.81(19)
C131 C121 C171 121.69(15)
C131 C121 N41 117.88(14)
C171 C121 N41 120.21(15)
C141 C131 C121 118.05(16)
C141 C131 C181 120.80(16)
C121 C131 C181 121.13(15)
C131 C141 C151 122.01(17)
C161 C151 C141 118.30(16)
C161 C151 C191 121.52(18)
C141 C151 C191 120.17(19)
C151 C161 C171 122.52(16)
C161 C171 C121 117.34(16)
C161 C171 C201 119.73(15)
C121 C171 C201 122.67(15)
C62 C12 C22 120.40(15)
C62 C12 N12 118.22(14)
C22 C12 N12 121.33(15)
C32 C22 C12 119.34(16)
C22 C32 C42 120.48(17)
C52 C42 C32 120.06(17)
C42 C52 C62 120.02(18)
C12 C62 C52 119.69(16)
N22 C72 N32 131.28(14)
N22 C72 C82 114.34(13)
N32 C72 C82 114.16(14)
C92 C82 C132 117.70(15)
C92 C82 C72 120.55(14)
C132 C82 C72 121.74(15)
C102 C92 C82 121.10(16)
C92 C102 C112 121.41(17)
C102 C112 C122 117.30(16)
C102 C112 C142 121.44(18)
C122 C112 C142 121.24(17)
C132 C122 C112 121.60(16)
C122 C132 C82 120.83(16)
C162 C152 C202 119.58(15)
C162 C152 N42 122.20(14)
C202 C152 N42 118.21(14)
C152 C162 C172 119.55(16)
C182 C172 C162 120.68(18)
C192 C182 C172 119.97(16)
C182 C192 C202 120.03(17)
C192 C202 C152 120.16(16)

loop_
_geom_bond_atom_site_label_1
_geom_bond_atom_site_label_2
_geom_bond_distance
Zn1 N12 1.9549(14)
Zn1 N42 1.9712(14)
Zn1 N11 1.9877(13)
Zn1 N31 2.0890(14)
N11 N21 1.3098(19)
N11 C11 1.434(2)
N21 C101 1.338(2)
N31 N41 1.2774(19)
N31 C101 1.378(2)
N41 C121 1.434(2)
N51 C111 1.145(2)
N12 N22 1.3036(19)
N12 C12 1.425(2)
N22 C72 1.344(2)
N32 N42 1.3042(18)
N32 C72 1.351(2)
N42 C152 1.4269(19)
C11 C21 1.402(2)
C11 C61 1.405(2)
C21 C31 1.390(2)
C21 C71 1.505(2)
C31 C41 1.387(2)
C41 C51 1.392(3)
C41 C91 1.505(2)
C51 C61 1.390(2)
C61 C81 1.511(2)
C101 C111 1.433(2)
C121 C131 1.402(2)
C121 C171 1.409(2)
C131 C141 1.391(2)
C131 C181 1.505(2)
C141 C151 1.394(3)
C151 C161 1.384(3)
C151 C191 1.511(2)
C161 C171 1.398(2)
C171 C201 1.512(3)
C12 C62 1.385(2)
C12 C22 1.396(2)
C22 C32 1.379(2)
C32 C42 1.391(3)
C42 C52 1.379(3)
C52 C62 1.392(2)
C72 C82 1.492(2)
C82 C92 1.393(2)
C82 C132 1.398(2)
C92 C102 1.384(2)
C102 C112 1.393(3)
C112 C122 1.395(3)
C112 C142 1.513(3)
C122 C132 1.383(2)
C152 C162 1.385(2)
C152 C202 1.393(2)
C162 C172 1.387(2)
C172 C182 1.383(3)
C182 C192 1.371(3)
C192 C202 1.390(2)
